data_7056591
loop_
_publ_author_name
'Cao, Yue'
'Lv, Jinghua'
'Yu, Kai'
'Wang, Chunmei'
'Su, Zhanhua'
'Wang, Lu'
'Zhou, Baibin'

_publ_section_title
;
 Synthesis and photo-/electro-catalytic properties of Keggin
 polyoxometalate inorganic-organic hybrid layers based on d10 metal and
 rigid benzo-diazole/-triazole ligands
;
_journal_name_full 'New J. Chem.'
_journal_paper_doi 10.1039/C7NJ02615C
_journal_year 2017
_chemical_formula_moiety 'C42 H28 Ag9 N12 O40 P W12'
_chemical_formula_sum 'C42 H28 Ag9 N12 O40 P W12'
_chemical_formula_weight 4548.65
_chemical_name_systematic
; 
 ? 
;
_space_group_IT_number 2
_symmetry_cell_setting triclinic
_symmetry_space_group_name_Hall '-P 1'
_symmetry_space_group_name_H-M 'P -1'
_atom_sites_solution_hydrogens geom
_atom_sites_solution_primary direct
_atom_sites_solution_secondary difmap
_audit_creation_method SHELXL-97
_audit_update_record
;
2016-02-18 deposited with the CCDC.
2017-09-12 downloaded from the CCDC.
;
_cell_angle_alpha 80.391(4)
_cell_angle_beta 71.443(4)
_cell_angle_gamma 74.048(4)
_cell_formula_units_Z 1
_cell_length_a 10.080(2)
_cell_length_b 12.781(3)
_cell_length_c 15.660(3)
_cell_measurement_reflns_used 14742
_cell_measurement_temperature 296(2)
_cell_measurement_theta_max 28.50
_cell_measurement_theta_min 1.38
_cell_volume 1832.0(7)
_computing_cell_refinement 'Bruker SMART'
_computing_data_collection 'Bruker SMART'
_computing_data_reduction 'Bruker SAINT'
_computing_molecular_graphics SHELXP-97
_computing_publication_material SHELXTL
_computing_structure_refinement 'SHELXL-97 (Sheldrick, 1997)'
_computing_structure_solution 'SHELXS-97 (Sheldrick, 1990)'
_diffrn_ambient_temperature 296(2)
_diffrn_measured_fraction_theta_full 0.993
_diffrn_measured_fraction_theta_max 0.993
_diffrn_measurement_device_type 'Bruker Smart APEX CCD area detector'
_diffrn_measurement_method 'phi and omega scans'
_diffrn_radiation_monochromator graphite
_diffrn_radiation_source 'fine-focus sealed tube'
_diffrn_radiation_type MoK\a
_diffrn_radiation_wavelength 0.71073
_diffrn_reflns_av_R_equivalents 0.0428
_diffrn_reflns_av_sigmaI/netI 0.0753
_diffrn_reflns_limit_h_max 13
_diffrn_reflns_limit_h_min -12
_diffrn_reflns_limit_k_max 16
_diffrn_reflns_limit_k_min -17
_diffrn_reflns_limit_l_max 21
_diffrn_reflns_limit_l_min -20
_diffrn_reflns_number 14742
_diffrn_reflns_theta_full 28.50
_diffrn_reflns_theta_max 28.50
_diffrn_reflns_theta_min 1.38
_exptl_absorpt_coefficient_mu 21.206
_exptl_absorpt_correction_T_max 0.4184
_exptl_absorpt_correction_T_min 0.3156
_exptl_absorpt_correction_type multi-scan
_exptl_absorpt_process_details SADABS
_exptl_crystal_colour yellow
_exptl_crystal_density_diffrn 4.123
_exptl_crystal_density_method 'not measured'
_exptl_crystal_description block
_exptl_crystal_F_000 2010
_exptl_crystal_size_max 0.20
_exptl_crystal_size_mid 0.18
_exptl_crystal_size_min 0.16
_refine_diff_density_max 2.127
_refine_diff_density_min -2.288
_refine_diff_density_rms 0.297
_refine_ls_extinction_method none
_refine_ls_goodness_of_fit_ref 1.057
_refine_ls_hydrogen_treatment constr
_refine_ls_matrix_type full
_refine_ls_number_parameters 544
_refine_ls_number_reflns 9229
_refine_ls_number_restraints 51
_refine_ls_restrained_S_all 1.062
_refine_ls_R_factor_all 0.0924
_refine_ls_R_factor_gt 0.0743
_refine_ls_shift/su_max 0.001
_refine_ls_shift/su_mean 0.000
_refine_ls_structure_factor_coef Fsqd
_refine_ls_weighting_details 'calc w=1/[\s^2^(Fo^2^)+(0.0366P)^2^+605.1519P] where P=(Fo^2^+2Fc^2^)/3'
_refine_ls_weighting_scheme calc
_refine_ls_wR_factor_gt 0.1039
_refine_ls_wR_factor_ref 0.1229
_reflns_number_gt 7462
_reflns_number_total 9229
_reflns_threshold_expression >2sigma(I)
_cod_data_source_file c7nj02615c2.cif
_cod_data_source_block zhn20140612_1223_0m
_cod_depositor_comments
;
The following automatic conversions were performed:

'_symmetry_cell_setting' value 'Triclinic' changed to 'triclinic'
according to
/home/data/users/saulius/crontab/automatic-downloads/rss-feeds/RSC/lib/dictionaries/cif_core.dic
dictionary named 'cif_core.dic' version 2.4.2 from 2011-04-26.

Automatic conversion script
Id: cif_fix_values 4973 2017-02-22 13:04:09Z antanas 
;
_cod_original_cell_volume 1832.1(6)
_cod_database_code 7056591

loop_
_symmetry_equiv_pos_as_xyz
'x, y, z'
'-x, -y, -z'

loop_
_atom_site_label
_atom_site_type_symbol
_atom_site_fract_x
_atom_site_fract_y
_atom_site_fract_z
_atom_site_U_iso_or_equiv
_atom_site_adp_type
_atom_site_occupancy
_atom_site_symmetry_multiplicity
_atom_site_calc_flag
_atom_site_refinement_flags
W1 W 0.23544(12) 0.98307(11) 0.63161(8) 0.0206(3) Uani 1 1 d U
W2 W 0.01240(14) 0.79580(10) 0.68005(8) 0.0220(3) Uani 1 1 d .
W3 W 0.30919(13) 0.78049(10) 0.48301(9) 0.0225(3) Uani 1 1 d D
W4 W 0.29036(13) 0.98064(13) 0.29976(8) 0.0258(3) Uani 1 1 d U
W5 W 0.23072(14) 1.18170(11) 0.44709(10) 0.0266(3) Uani 1 1 d U
W6 W 0.06807(16) 0.79463(11) 0.35746(9) 0.0260(3) Uani 1 1 d .
Ag1 Ag 0.3890(3) 0.8880(2) 0.85459(19) 0.0317(6) Uani 1 1 d .
Ag2 Ag 0.5000 1.0000 1.0000 0.0386(10) Uani 1 2 d S
Ag3 Ag 0.7453(3) 0.7660(3) 0.8967(2) 0.0363(7) Uani 1 1 d .
N2 N 0.523(3) 0.729(2) 0.8191(18) 0.0206(11) Uani 1 1 d U
C1 C 0.297(3) 1.062(3) 0.983(2) 0.0217(10) Uani 1 1 d U
O1 O 0.336(3) 1.271(2) 0.4228(17) 0.0301(11) Uani 1 1 d U
O2 O 0.4704(16) 0.6629(15) 0.476(3) 0.057(4) Uani 1 1 d DU
O3 O 0.020(2) 0.6988(19) 0.7683(16) 0.0265(11) Uani 1 1 d U
O4 O 0.428(3) 0.971(2) 0.2019(18) 0.035(7) Uani 1 1 d .
O5 O 0.100(3) 0.702(2) 0.2860(18) 0.048(8) Uani 1 1 d .
C2 C 0.492(4) 0.659(3) 0.778(3) 0.032(3) Uani 1 1 d U
C3 C 0.079(4) 1.157(3) 0.996(2) 0.0263(10) Uani 1 1 d U
C4 C 0.103(4) 1.092(3) 0.933(2) 0.0271(10) Uani 1 1 d U
C5 C 0.609(4) 0.571(3) 0.761(2) 0.0302(10) Uani 1 1 d U
N4 N 0.197(3) 1.141(3) 1.0274(19) 0.029(7) Uani 1 1 d .
N1 N 0.711(3) 0.592(2) 0.794(2) 0.0287(11) Uani 1 1 d U
C6 C 0.366(4) 0.662(3) 0.754(3) 0.034(3) Uani 1 1 d U
H1 H 0.2833 0.7186 0.7670 0.041 Uiso 1 1 calc R
C7 C 0.4927(19) 0.489(2) 0.691(2) 0.042(2) Uani 1 1 d DU
H2 H 0.4709 0.4189 0.6911 0.050 Uiso 1 1 calc R
C8 C 0.6086(13) 0.482(3) 0.718(2) 0.038(2) Uani 1 1 d DU
H3 H 0.6653 0.4099 0.7331 0.046 Uiso 1 1 calc R
C9 C -0.126(4) 1.161(3) 0.912(2) 0.030(3) Uani 1 1 d U
H4 H -0.1949 1.1635 0.8841 0.036 Uiso 1 1 calc R
C10 C -0.157(4) 1.238(3) 0.978(3) 0.0332(10) Uani 1 1 d U
H5 H -0.2450 1.2887 0.9916 0.040 Uiso 1 1 calc R
C11 C 0.001(4) 1.085(3) 0.891(2) 0.029(3) Uani 1 1 d U
H6 H 0.0198 1.0326 0.8511 0.035 Uiso 1 1 calc R
O6 O 0.337(3) 0.972(2) 0.698(2) 0.0439(11) Uani 1 1 d U
O7 O 0.127(4) 0.879(3) 0.702(2) 0.0538(11) Uani 1 1 d U
O8 O 0.197(4) 0.886(3) 0.284(3) 0.0731(11) Uani 1 1 d U
O9 O 0.377(4) 0.869(3) 0.375(3) 0.0609(11) Uani 1 1 d U
O10 O -0.106(4) 0.757(3) 0.625(3) 0.0652(11) Uani 1 1 d U
O11 O 0.300(4) 1.087(3) 0.529(3) 0.0596(11) Uani 1 1 d U
C16 C -0.057(4) 1.237(3) 1.020(2) 0.029(3) Uani 1 1 d U
H7 H -0.0751 1.2863 1.0629 0.034 Uiso 1 1 calc R
O12 O 0.179(4) 0.724(3) 0.591(2) 0.0527(11) Uani 1 1 d U
O13 O -0.160(5) 0.910(4) 0.737(3) 0.104(13) Uani 1 1 d .
O14 O 0.331(4) 1.076(3) 0.356(3) 0.0678(11) Uani 1 1 d U
O15 O 0.354(4) 0.864(3) 0.554(3) 0.0614(11) Uani 1 1 d U
O16 O 0.078(4) 1.097(3) 0.680(3) 0.0651(11) Uani 1 1 d U
O17 O 0.071(4) 1.248(3) 0.541(3) 0.0677(11) Uani 1 1 d U
O18 O 0.208(4) 0.735(3) 0.418(2) 0.0555(11) Uani 1 1 d U
Ag4 Ag 0.9238(3) 0.4904(3) 0.7831(3) 0.0487(9) Uani 1 1 d .
N3 N 0.246(3) 1.026(3) 0.9254(19) 0.026(6) Uani 1 1 d .
C12 C 0.653(3) 0.687(3) 0.830(2) 0.0246(10) Uani 1 1 d U
N6 N 1.127(4) 0.384(3) 0.787(3) 0.0433(11) Uani 1 1 d U
C13 C 1.206(5) 0.389(4) 0.845(4) 0.0552(10) Uani 1 1 d U
C14 C 1.197(6) 0.303(5) 0.744(4) 0.0632(10) Uani 1 1 d U
H14 H 1.1603 0.2753 0.7072 0.076 Uiso 1 1 calc R
C20 C 1.338(6) 0.304(5) 0.832(4) 0.0599(7) Uani 1 1 d U
N5 N 1.332(4) 0.257(3) 0.754(2) 0.0387(11) Uani 1 1 d U
H13 H 1.3988 0.2098 0.7215 0.046 Uiso 1 1 calc R
O20 O 0.109(4) 0.918(4) 0.553(3) 0.021(4) Uani 0.50 1 d PU
O21 O 0.132(8) 0.915(6) 0.431(5) 0.0602(11) Uani 0.50 1 d PU
Ag5 Ag 0.6388(3) 0.5540(3) 0.5454(3) 0.0565(8) Uani 1 1 d U
C21 C 0.3762(18) 0.574(2) 0.709(2) 0.035(3) Uani 1 1 d DU
H8 H 0.2974 0.5729 0.6910 0.042 Uiso 1 1 calc R
O19 O 0.096(6) 1.072(5) 0.418(4) 0.0417(11) Uani 0.50 1 d PU
C15 C 1.1853(15) 0.454(4) 0.917(3) 0.0588(10) Uani 1 1 d DU
H9 H 1.0998 0.5061 0.9365 0.071 Uiso 1 1 calc R
C18 C 1.439(6) 0.293(5) 0.872(4) 0.060(2) Uani 1 1 d U
H10 H 1.5244 0.2391 0.8585 0.072 Uiso 1 1 calc R
C17 C 1.4142(19) 0.359(3) 0.931(3) 0.0587(10) Uani 1 1 d DU
H11 H 1.4864 0.3531 0.9581 0.070 Uiso 1 1 calc R
C19 C 1.292(3) 0.438(3) 0.958(4) 0.0603(10) Uani 1 1 d DU
H12 H 1.2808 0.4807 1.0037 0.072 Uiso 1 1 calc R
P1 P 0.0000 1.0000 0.5000 0.014(2) Uani 1 2 d SU
O22 O -0.079(4) 0.929(3) 0.460(3) 0.0190(11) Uani 0.50 1 d PU

loop_
_atom_site_aniso_label
_atom_site_aniso_U_11
_atom_site_aniso_U_22
_atom_site_aniso_U_33
_atom_site_aniso_U_23
_atom_site_aniso_U_13
_atom_site_aniso_U_12
W1 0.0139(5) 0.0314(6) 0.0161(5) -0.0069(4) -0.0068(4) 0.0009(4)
W2 0.0273(6) 0.0191(6) 0.0161(5) 0.0008(4) -0.0069(4) -0.0004(5)
W3 0.0137(5) 0.0204(6) 0.0285(6) -0.0055(5) -0.0056(4) 0.0054(4)
W4 0.0137(5) 0.0442(8) 0.0132(5) -0.0076(5) 0.0060(4) -0.0056(5)
W5 0.0187(5) 0.0227(6) 0.0369(7) -0.0043(5) -0.0015(5) -0.0093(5)
W6 0.0376(7) 0.0201(6) 0.0191(5) -0.0111(5) -0.0057(5) -0.0022(5)
Ag1 0.0324(13) 0.0251(12) 0.0325(13) -0.0151(10) -0.0028(10) 0.0013(10)
Ag2 0.0216(16) 0.048(2) 0.045(2) -0.0201(18) -0.0075(16) -0.0005(16)
Ag3 0.0331(13) 0.0467(15) 0.0322(13) -0.0199(11) -0.0027(11) -0.0124(12)
N2 0.0206(12) 0.0205(13) 0.0206(13) -0.0019(9) -0.0059(8) -0.0048(8)
C1 0.0217(12) 0.0217(12) 0.0217(13) -0.0020(8) -0.0062(8) -0.0052(8)
O1 0.0300(12) 0.0301(13) 0.0302(13) -0.0027(9) -0.0085(8) -0.0071(8)
O2 0.047(6) 0.055(6) 0.060(6) -0.012(6) -0.004(6) -0.009(6)
O3 0.0266(12) 0.0265(13) 0.0264(13) -0.0023(8) -0.0075(8) -0.0062(8)
O4 0.020(11) 0.050(16) 0.029(12) -0.014(11) -0.004(10) 0.006(11)
O5 0.078(17) 0.036(14) 0.030(12) -0.016(10) -0.038(12) 0.019(13)
C2 0.032(4) 0.032(4) 0.033(4) -0.006(4) -0.007(4) -0.008(4)
C3 0.0262(11) 0.0262(12) 0.0263(12) -0.0023(8) -0.0075(8) -0.0061(8)
C4 0.0270(11) 0.0271(12) 0.0271(12) -0.0023(8) -0.0077(8) -0.0065(8)
C5 0.0301(12) 0.0301(12) 0.0303(12) -0.0028(8) -0.0085(8) -0.0071(8)
N4 0.019(11) 0.048(16) 0.025(13) -0.017(12) -0.005(10) -0.009(11)
N1 0.0287(12) 0.0287(13) 0.0287(13) -0.0026(9) -0.0083(8) -0.0067(8)
C6 0.032(4) 0.033(4) 0.034(4) -0.005(4) -0.007(4) -0.007(4)
C7 0.038(3) 0.041(3) 0.044(3) -0.007(3) -0.007(3) -0.008(3)
C8 0.035(3) 0.037(3) 0.039(3) -0.006(3) -0.006(3) -0.007(3)
C9 0.029(4) 0.030(4) 0.030(4) -0.002(4) -0.008(4) -0.007(4)
C10 0.0332(12) 0.0331(12) 0.0331(12) -0.0029(8) -0.0095(8) -0.0078(8)
C11 0.028(4) 0.029(4) 0.029(4) -0.002(3) -0.007(3) -0.006(3)
O6 0.0438(12) 0.0440(13) 0.0438(13) -0.0038(9) -0.0127(8) -0.0104(8)
O7 0.0537(12) 0.0537(13) 0.0538(14) -0.0048(9) -0.0153(8) -0.0128(8)
O8 0.0731(12) 0.0732(13) 0.0731(14) -0.0063(9) -0.0211(8) -0.0174(8)
O9 0.0609(12) 0.0609(13) 0.0609(14) -0.0052(9) -0.0176(8) -0.0146(8)
O10 0.0652(12) 0.0652(13) 0.0652(14) -0.0058(9) -0.0188(8) -0.0153(8)
O11 0.0596(12) 0.0595(13) 0.0595(14) -0.0051(9) -0.0170(8) -0.0140(8)
C16 0.028(4) 0.028(4) 0.029(4) -0.003(3) -0.007(3) -0.007(3)
O12 0.0528(12) 0.0527(13) 0.0528(14) -0.0047(9) -0.0149(8) -0.0126(8)
O13 0.12(3) 0.07(2) 0.15(3) -0.06(2) -0.10(2) 0.04(2)
O14 0.0678(12) 0.0678(13) 0.0678(14) -0.0060(9) -0.0196(8) -0.0160(8)
O15 0.0614(12) 0.0614(13) 0.0614(14) -0.0054(9) -0.0175(8) -0.0147(8)
O16 0.0650(12) 0.0650(13) 0.0650(14) -0.0056(9) -0.0186(8) -0.0153(8)
O17 0.0676(12) 0.0676(13) 0.0676(14) -0.0057(9) -0.0194(8) -0.0160(8)
O18 0.0556(12) 0.0556(13) 0.0555(14) -0.0048(9) -0.0160(8) -0.0133(8)
Ag4 0.0261(13) 0.0444(17) 0.067(2) -0.0144(16) -0.0113(14) 0.0081(13)
N3 0.015(11) 0.042(16) 0.020(12) -0.010(11) 0.002(10) -0.008(11)
C12 0.0245(12) 0.0246(12) 0.0248(13) -0.0023(8) -0.0070(8) -0.0058(8)
N6 0.0432(12) 0.0433(13) 0.0433(13) -0.0036(9) -0.0124(8) -0.0103(8)
C13 0.0551(11) 0.0551(12) 0.0552(12) -0.0047(8) -0.0158(8) -0.0130(8)
C14 0.0632(12) 0.0632(12) 0.0634(13) -0.0056(8) -0.0189(8) -0.0148(8)
C20 0.0600(8) 0.0600(9) 0.0600(9) -0.0053(6) -0.0173(6) -0.0143(6)
N5 0.0386(12) 0.0385(13) 0.0387(13) -0.0032(8) -0.0107(8) -0.0091(8)
O20 0.018(7) 0.027(8) 0.015(7) -0.004(7) -0.008(6) 0.001(7)
O21 0.0603(12) 0.0602(13) 0.0602(14) -0.0056(9) -0.0172(8) -0.0142(8)
Ag5 0.0332(11) 0.0573(16) 0.0704(19) -0.0116(14) -0.0052(12) -0.0049(11)
C21 0.034(4) 0.035(4) 0.035(4) -0.006(4) -0.007(4) -0.008(4)
O19 0.0369(12) 0.0488(13) 0.0377(13) -0.0165(8) 0.0126(8) -0.0272(8)
C15 0.0588(11) 0.0588(12) 0.0588(12) -0.0052(8) -0.0169(8) -0.0140(8)
C18 0.059(3) 0.059(4) 0.060(3) -0.004(4) -0.017(3) -0.014(3)
C17 0.0587(12) 0.0587(12) 0.0587(12) -0.0051(8) -0.0169(8) -0.0139(8)
C19 0.0603(12) 0.0603(12) 0.0602(12) -0.0052(8) -0.0173(8) -0.0143(8)
P1 0.009(4) 0.017(4) 0.018(4) -0.008(3) 0.000(3) -0.007(3)
O22 0.0180(12) 0.0191(13) 0.0190(14) -0.0048(9) -0.0052(8) -0.0011(8)

loop_
_atom_type_symbol
_atom_type_description
_atom_type_scat_dispersion_real
_atom_type_scat_dispersion_imag
_atom_type_scat_source
C C 0.0033 0.0016 'International Tables Vol C Tables 4.2.6.8 and 6.1.1.4'
H H 0.0000 0.0000 'International Tables Vol C Tables 4.2.6.8 and 6.1.1.4'
N N 0.0061 0.0033 'International Tables Vol C Tables 4.2.6.8 and 6.1.1.4'
O O 0.0106 0.0060 'International Tables Vol C Tables 4.2.6.8 and 6.1.1.4'
Ag Ag -0.8971 1.1015 'International Tables Vol C Tables 4.2.6.8 and 6.1.1.4'
W W -0.8490 6.8722 'International Tables Vol C Tables 4.2.6.8 and 6.1.1.4'
P P 0.1023 0.0942 'International Tables Vol C Tables 4.2.6.8 and 6.1.1.4'

loop_
_geom_angle_atom_site_label_1
_geom_angle_atom_site_label_2
_geom_angle_atom_site_label_3
_geom_angle
_geom_angle_site_symmetry_1
_geom_angle_site_symmetry_3
O6 W1 O16 101.2(17) . .
O6 W1 O7 97.0(15) . .
O16 W1 O7 89.1(16) . .
O6 W1 O11 105.7(16) . .
O16 W1 O11 88.2(16) . .
O7 W1 O11 157.2(16) . .
O6 W1 O15 99.7(15) . .
O16 W1 O15 159.1(18) . .
O7 W1 O15 86.7(15) . .
O11 W1 O15 87.8(15) . .
O6 W1 O20 155.7(15) . .
O16 W1 O20 94.7(16) . .
O7 W1 O20 64.8(15) . .
O11 W1 O20 92.9(16) . .
O15 W1 O20 64.9(15) . .
O6 W1 O22 157.7(15) . 2_576
O16 W1 O22 62.7(16) . 2_576
O7 W1 O22 98.1(15) . 2_576
O11 W1 O22 60.8(15) . 2_576
O15 W1 O22 97.6(15) . 2_576
O20 W1 O22 46.5(15) . 2_576
O3 W2 O10 103.6(15) . .
O3 W2 O7 97.8(14) . .
O10 W2 O7 158.4(16) . .
O3 W2 O12 98.5(13) . .
O10 W2 O12 89.5(16) . .
O7 W2 O12 89.2(15) . .
O3 W2 O13 101.6(17) . .
O10 W2 O13 86.6(17) . .
O7 W2 O13 87.2(17) . .
O12 W2 O13 159.9(18) . .
O3 W2 O19 156.9(14) . 2_576
O10 W2 O19 60.9(18) . 2_576
O7 W2 O19 98.0(17) . 2_576
O12 W2 O19 98.5(16) . 2_576
O13 W2 O19 62.6(19) . 2_576
O3 W2 O20 155.1(13) . .
O10 W2 O20 95.7(16) . .
O7 W2 O20 64.3(15) . .
O12 W2 O20 65.8(14) . .
O13 W2 O20 95.0(18) . .
O19 W2 O20 48.0(16) 2_576 .
O15 W3 O18 160.6(15) . .
O15 W3 O2 97.4(16) . .
O18 W3 O2 101.9(15) . .
O15 W3 O9 91.9(17) . .
O18 W3 O9 86.1(16) . .
O2 W3 O9 100.8(14) . .
O15 W3 O12 90.2(16) . .
O18 W3 O12 85.5(15) . .
O2 W3 O12 98.2(13) . .
O9 W3 O12 160.4(15) . .
O15 W3 O21 100(2) . .
O18 W3 O21 62(2) . .
O2 W3 O21 157(2) . .
O9 W3 O21 63(2) . .
O12 W3 O21 97(2) . .
O15 W3 O20 66.5(16) . .
O18 W3 O20 94.6(15) . .
O2 W3 O20 156.7(16) . .
O9 W3 O20 96.5(15) . .
O12 W3 O20 66.6(14) . .
O21 W3 O20 46(2) . .
O4 W4 O13 99.6(19) . 2_576
O4 W4 O14 101.7(16) . .
O13 W4 O14 89.5(19) 2_576 .
O4 W4 O8 100.1(17) . .
O13 W4 O8 89(2) 2_576 .
O14 W4 O8 158.1(18) . .
O4 W4 O9 99.9(14) . .
O13 W4 O9 160(2) 2_576 .
O14 W4 O9 86.4(18) . .
O8 W4 O9 88.2(18) . .
O4 W4 O21 156(2) . .
O13 W4 O21 98(2) 2_576 .
O14 W4 O21 95(2) . .
O8 W4 O21 64(2) . .
O9 W4 O21 64(2) . .
O4 W4 O19 156.4(17) . .
O13 W4 O19 64(2) 2_576 .
O14 W4 O19 63.2(18) . .
O8 W4 O19 96.6(19) . .
O9 W4 O19 97.2(19) . .
O21 W4 O19 48(2) . .
O1 W5 O11 101.2(15) . .
O1 W5 O10 102.3(15) . 2_576
O11 W5 O10 156.4(18) . 2_576
O1 W5 O17 101.7(15) . .
O11 W5 O17 90.1(17) . .
O10 W5 O17 83.7(17) 2_576 .
O1 W5 O14 103.9(15) . .
O11 W5 O14 89.8(17) . .
O10 W5 O14 86.1(17) 2_576 .
O17 W5 O14 154.0(18) . .
O1 W5 O22 156.5(14) . 2_576
O11 W5 O22 63.9(16) . 2_576
O10 W5 O22 93.2(16) 2_576 2_576
O17 W5 O22 62.3(16) . 2_576
O14 W5 O22 94.6(16) . 2_576
O1 W5 O19 156.9(16) . .
O11 W5 O19 97(2) . .
O10 W5 O19 61(2) 2_576 .
O17 W5 O19 92.1(18) . .
O14 W5 O19 62.1(17) . .
O22 W5 O19 46.4(17) 2_576 .
O5 W6 O17 103.5(17) . 2_576
O5 W6 O18 102.9(15) . .
O17 W6 O18 89.5(17) 2_576 .
O5 W6 O16 99.6(16) . 2_576
O17 W6 O16 89.9(17) 2_576 2_576
O18 W6 O16 157.0(17) . 2_576
O5 W6 O8 100.3(17) . .
O17 W6 O8 156.2(19) 2_576 .
O18 W6 O8 86.1(17) . .
O16 W6 O8 85.2(17) 2_576 .
O5 W6 O21 155(2) . .
O17 W6 O21 96(2) 2_576 .
O18 W6 O21 62(2) . .
O16 W6 O21 95(2) 2_576 .
O8 W6 O21 61(2) . .
O5 W6 O22 155.2(16) . .
O17 W6 O22 61.7(16) 2_576 .
O18 W6 O22 97.1(15) . .
O16 W6 O22 62.7(16) 2_576 .
O8 W6 O22 95.6(16) . .
O21 W6 O22 49(2) . .
N3 Ag1 N2 164.9(10) . .
C1 Ag2 C1 180.0(7) 2_677 .
N4 Ag3 C12 170.8(11) 2_677 .
C12 N2 C2 109(3) . .
C12 N2 Ag1 126(2) . .
C2 N2 Ag1 126(2) . .
N4 C1 N3 111(3) . .
N4 C1 Ag2 125(3) . .
N3 C1 Ag2 125(2) . .
W5 O1 Ag5 146.3(13) . 2_676
W3 O2 Ag5 147(2) . .
N2 C2 C5 108(3) . .
N2 C2 C6 132(3) . .
C5 C2 C6 120(4) . .
C4 C3 N4 112(3) . .
C4 C3 C16 120(3) . .
N4 C3 C16 127(3) . .
C3 C4 C11 125(3) . .
C3 C4 N3 105(3) . .
C11 C4 N3 130(3) . .
C2 C5 N1 106(3) . .
C2 C5 C8 122(3) . .
N1 C5 C8 132(3) . .
C1 N4 C3 106(3) . .
C1 N4 Ag3 119(2) . 2_677
C3 N4 Ag3 133(2) . 2_677
C12 N1 C5 107(3) . .
C12 N1 Ag4 128(3) . .
C5 N1 Ag4 125(2) . .
C21 C6 C2 114(3) . .
C8 C7 C21 121(2) . .
C8 C7 Ag5 84.1(17) . .
C21 C7 Ag5 103(2) . .
C7 C8 C5 118(2) . .
C7 C8 Ag5 65.6(17) . .
C5 C8 Ag5 106(2) . .
C11 C9 C10 122(4) . .
C16 C10 C9 121(3) . .
C9 C11 C4 115(3) . .
W2 O7 W1 136(2) . .
W4 O8 W6 139(3) . .
W4 O9 W3 136(2) . .
W2 O10 W5 141(2) . 2_576
W5 O11 W1 139(2) . .
C10 C16 C3 117(3) . .
W2 O12 W3 132.3(18) . .
W4 O13 W2 138(3) 2_576 .
W4 O14 W5 139(2) . .
W3 O15 W1 133(2) . .
W1 O16 W6 139(2) . 2_576
W6 O17 W5 139(2) 2_576 .
W6 O18 W3 140(2) . .
N6 Ag4 N1 174.2(13) . .
C1 N3 C4 107(3) . .
C1 N3 Ag1 116(2) . .
C4 N3 Ag1 138(2) . .
N2 C12 N1 111(3) . .
N2 C12 Ag3 122(2) . .
N1 C12 Ag3 127(3) . .
C14 N6 C13 105(4) . .
C14 N6 Ag4 129(4) . .
C13 N6 Ag4 125(3) . .
N6 C13 C20 112(5) . .
N6 C13 C15 136(4) . .
C20 C13 C15 112(5) . .
N6 C14 N5 116(6) . .
C18 C20 C13 126(6) . .
C18 C20 N5 134(5) . .
C13 C20 N5 99(4) . .
C14 N5 C20 106(4) . .
P1 O20 W3 123(2) . .
P1 O20 W1 122(2) . .
W3 O20 W1 95.9(15) . .
P1 O20 W2 119(2) . .
W3 O20 W2 94.9(16) . .
W1 O20 W2 95.0(15) . .
P1 O21 W3 122(4) . .
P1 O21 W4 122(4) . .
W3 O21 W4 97(3) . .
P1 O21 W6 118(4) . .
W3 O21 W6 96(3) . .
W4 O21 W6 96(3) . .
O2 Ag5 C7 103.8(8) . .
O2 Ag5 O1 84.5(9) . 2_676
C7 Ag5 O1 102.8(9) . 2_676
O2 Ag5 C8 130.0(8) . .
C7 Ag5 C8 30.3(5) . .
O1 Ag5 C8 89.3(10) 2_676 .
C7 C21 C6 125(3) . .
P1 O19 W2 121(3) . 2_576
P1 O19 W5 122(3) . .
W2 O19 W5 97(2) 2_576 .
P1 O19 W4 120(3) . .
W2 O19 W4 96(2) 2_576 .
W5 O19 W4 95.5(18) . .
C19 C15 C13 120(3) . .
C17 C18 C20 117(5) . .
C18 C17 C19 126(4) . .
C17 C19 C15 119(4) . .
O20 P1 O20 179.998(10) . 2_576
O20 P1 O19 73(3) . 2_576
O20 P1 O19 107(3) 2_576 2_576
O20 P1 O19 107(3) . .
O20 P1 O19 73(3) 2_576 .
O19 P1 O19 180(4) 2_576 .
O20 P1 O22 70(2) . 2_576
O20 P1 O22 110(2) 2_576 2_576
O19 P1 O22 112(3) 2_576 2_576
O19 P1 O22 68(3) . 2_576
O20 P1 O22 110(2) . .
O20 P1 O22 70(2) 2_576 .
O19 P1 O22 68(3) 2_576 .
O19 P1 O22 112(3) . .
O22 P1 O22 180.000(7) 2_576 .
O20 P1 O21 68(3) . .
O20 P1 O21 112(3) 2_576 .
O19 P1 O21 109(3) 2_576 .
O19 P1 O21 71(3) . .
O22 P1 O21 106(3) 2_576 .
O22 P1 O21 74(3) . .
O20 P1 O21 112(3) . 2_576
O20 P1 O21 68(3) 2_576 2_576
O19 P1 O21 71(3) 2_576 2_576
O19 P1 O21 109(3) . 2_576
O22 P1 O21 74(3) 2_576 2_576
O22 P1 O21 106(3) . 2_576
O21 P1 O21 180(5) . 2_576
P1 O22 W5 123(2) . 2_576
P1 O22 W6 119(2) . .
W5 O22 W6 96.3(16) 2_576 .
P1 O22 W1 121(2) . 2_576
W5 O22 W1 95.7(16) 2_576 2_576
W6 O22 W1 95.3(16) . 2_576

loop_
_geom_bond_atom_site_label_1
_geom_bond_atom_site_label_2
_geom_bond_distance
_geom_bond_site_symmetry_2
W1 O6 1.65(3) .
W1 O16 1.89(4) .
W1 O7 1.93(3) .
W1 O11 1.97(4) .
W1 O15 1.97(4) .
W1 O20 2.39(5) .
W1 O22 2.39(4) 2_576
W2 O3 1.70(2) .
W2 O10 1.88(4) .
W2 O7 1.91(4) .
W2 O12 1.92(3) .
W2 O13 1.99(4) .
W2 O19 2.36(6) 2_576
W2 O20 2.43(4) .
W3 O15 1.89(4) .
W3 O18 1.89(4) .
W3 O2 1.873(10) .
W3 O9 1.91(4) .
W3 O12 1.95(3) .
W3 O21 2.36(7) .
W3 O20 2.37(4) .
W4 O4 1.70(2) .
W4 O13 1.79(4) 2_576
W4 O14 1.82(4) .
W4 O8 1.82(5) .
W4 O9 1.90(4) .
W4 O21 2.36(7) .
W4 O19 2.40(5) .
W5 O1 1.69(3) .
W5 O11 1.78(4) .
W5 O10 1.88(4) 2_576
W5 O17 1.90(4) .
W5 O14 1.96(4) .
W5 O22 2.35(4) 2_576
W5 O19 2.38(6) .
W6 O5 1.67(3) .
W6 O17 1.87(4) 2_576
W6 O18 1.87(4) .
W6 O16 1.89(4) 2_576
W6 O8 1.95(4) .
W6 O21 2.40(8) .
W6 O22 2.39(4) .
Ag1 N3 2.16(3) .
Ag1 N2 2.16(3) .
Ag2 C1 2.07(3) 2_677
Ag2 C1 2.07(3) .
Ag3 N4 2.11(3) 2_677
Ag3 C12 2.12(4) .
N2 C12 1.32(4) .
N2 C2 1.33(5) .
C1 N4 1.32(4) .
C1 N3 1.36(5) .
O1 Ag5 2.46(3) 2_676
O2 Ag5 2.32(2) .
C2 C5 1.38(5) .
C2 C6 1.43(6) .
C3 C4 1.31(5) .
C3 N4 1.39(5) .
C3 C16 1.45(5) .
C4 C11 1.41(5) .
C4 N3 1.43(4) .
C5 N1 1.40(5) .
C5 C8 1.40(5) .
N4 Ag3 2.11(3) 2_677
N1 C12 1.32(4) .
N1 Ag4 2.15(3) .
C6 C21 1.39(5) .
C7 C8 1.349(19) .
C7 C21 1.351(18) .
C7 Ag5 2.44(3) .
C8 Ag5 2.66(3) .
C9 C11 1.36(5) .
C9 C10 1.45(5) .
C10 C16 1.36(6) .
O10 W5 1.88(4) 2_576
O13 W4 1.79(4) 2_576
O16 W6 1.89(4) 2_576
O17 W6 1.87(4) 2_576
Ag4 N6 2.14(4) .
N6 C14 1.25(7) .
N6 C13 1.40(7) .
C13 C20 1.44(7) .
C13 C15 1.45(7) .
C14 N5 1.37(7) .
C20 C18 1.33(8) .
C20 N5 1.48(7) .
O20 P1 1.64(4) .
O21 P1 1.67(7) .
Ag5 O1 2.46(3) 2_676
O19 P1 1.66(5) .
O19 W2 2.36(6) 2_576
C15 C19 1.37(6) .
C18 C17 1.28(7) .
C17 C19 1.354(15) .
P1 O20 1.64(4) 2_576
P1 O19 1.66(5) 2_576
P1 O22 1.67(5) 2_576
P1 O22 1.67(5) .
P1 O21 1.67(7) 2_576
O22 W5 2.35(4) 2_576
O22 W1 2.39(4) 2_576
